data_4114378
loop_
_publ_author_name
'Neil Burford'
'Paul J. Ragogna'
'Robert McDonald'
'Michael J. Ferguson'

_publ_contact_author_address
;Department of Chemistry
Dalhousie University
Halifax, NS
B3H 4J6, CANADA
;
_publ_contact_author_email Neil.Burford@dal.ca
_publ_contact_author_fax +1-902-494-1310
_publ_contact_author_name 'Neil Burford'
_publ_contact_author_phone +1-902-494-1390
_publ_section_title
;
 Phosphine Coordination Complexes of the Diphenylphosphenium Cation: A
 Versatile Synthetic Methodology for P-P Bond Formation
;
_journal_name_full 'Journal of the American Chemical Society'
_journal_page_first 14404
_journal_page_last 14410
_journal_paper_doi 10.1021/ja036649w
_journal_volume 125
_journal_year 2003
_chemical_formula_moiety 'C27 H32 F3 O3 P3 S'
_chemical_formula_sum 'C27 H32 F3 O3 P3 S'
_chemical_formula_weight 586.50
_chemical_melting_point 437
_space_group_IT_number 2
_symmetry_cell_setting triclinic
_symmetry_Int_Tables_number 2
_symmetry_space_group_name_Hall '-P 1'
_symmetry_space_group_name_H-M 'P -1'
_atom_sites_solution_hydrogens geom
_atom_sites_solution_primary direct
_atom_sites_solution_secondary difmap
_audit_creation_method SHELXL-97
_cell_angle_alpha 102.753(3)
_cell_angle_beta 107.407(3)
_cell_angle_gamma 100.374(3)
_cell_formula_units_Z 2
_cell_length_a 10.0399(15)
_cell_length_b 10.6383(16)
_cell_length_c 14.648(2)
_cell_measurement_temperature 193(2)
_cell_measurement_theta_max 26.316
_cell_measurement_theta_min 2.204
_cell_volume 1404.2(4)
_computing_structure_refinement 'SHELXL-97 (Sheldrick, 1997)'
_diffrn_ambient_temperature 193(2)
_diffrn_measured_fraction_theta_full 0.977
_diffrn_measured_fraction_theta_max 0.977
_diffrn_radiation_monochromator graphite
_diffrn_radiation_probe x-ray
_diffrn_radiation_type MoK\a
_diffrn_radiation_wavelength 0.71073
_diffrn_reflns_av_R_equivalents 0.0303
_diffrn_reflns_av_sigmaI/netI 0.0649
_diffrn_reflns_limit_h_max 12
_diffrn_reflns_limit_h_min -12
_diffrn_reflns_limit_k_max 13
_diffrn_reflns_limit_k_min -13
_diffrn_reflns_limit_l_max 10
_diffrn_reflns_limit_l_min -18
_diffrn_reflns_number 8007
_diffrn_reflns_theta_full 26.38
_diffrn_reflns_theta_max 26.38
_diffrn_reflns_theta_min 1.52
_diffrn_source 'fine-focus sealed tube'
_exptl_absorpt_coefficient_mu 0.334
_exptl_absorpt_correction_T_max 0.9706
_exptl_absorpt_correction_T_min 0.9036
_exptl_absorpt_correction_type integration
_exptl_absorpt_process_details 'Bruker SHELXTL (Bruker 1997)'
_exptl_crystal_colour colourless
_exptl_crystal_density_diffrn 1.387
_exptl_crystal_description needle
_exptl_crystal_F_000 612
_exptl_crystal_size_max 0.31
_exptl_crystal_size_mid 0.14
_exptl_crystal_size_min 0.09
_refine_diff_density_max 0.610
_refine_diff_density_min -0.283
_refine_diff_density_rms 0.069
_refine_ls_extinction_method none
_refine_ls_goodness_of_fit_ref 1.024
_refine_ls_hydrogen_treatment mixed
_refine_ls_matrix_type full
_refine_ls_number_parameters 334
_refine_ls_number_reflns 5620
_refine_ls_number_restraints 0
_refine_ls_restrained_S_all 1.024
_refine_ls_R_factor_all 0.0835
_refine_ls_R_factor_gt 0.0508
_refine_ls_shift/su_max 0.000
_refine_ls_shift/su_mean 0.000
_refine_ls_structure_factor_coef Fsqd
_refine_ls_weighting_details 'calc w=1/[\s^2^(Fo^2^)+(0.0598P)^2^+0.0000P] where P=(Fo^2^+2Fc^2^)/3'
_refine_ls_weighting_scheme calc
_refine_ls_wR_factor_gt 0.1055
_refine_ls_wR_factor_ref 0.1179
_reflns_number_gt 4000
_reflns_number_total 5620
_reflns_threshold_expression >2sigma(I)
_cod_data_source_file ja036649wsi20030616_040239.cif
_cod_data_source_block dal0310
_cod_database_code 4114378

loop_
_symmetry_equiv_pos_as_xyz
'x, y, z'
'-x, -y, -z'

loop_
_atom_site_label
_atom_site_type_symbol
_atom_site_fract_x
_atom_site_fract_y
_atom_site_fract_z
_atom_site_U_iso_or_equiv
_atom_site_adp_type
_atom_site_occupancy
_atom_site_symmetry_multiplicity
_atom_site_calc_flag
_atom_site_refinement_flags
P1 P 0.10200(8) 0.38645(7) 0.08292(5) 0.02381(18) Uani 1 1 d .
P2 P 0.12780(8) 0.22117(7) 0.25599(5) 0.02123(18) Uani 1 1 d .
P3 P 0.23166(7) 0.41019(6) 0.23910(5) 0.01938(17) Uani 1 1 d .
C1 C 0.1645(3) 0.2626(3) 0.0011(2) 0.0311(7) Uani 1 1 d .
C2 C 0.2008(4) 0.1468(3) 0.0372(2) 0.0426(9) Uani 1 1 d .
H2A H 0.2324 0.0910 -0.0107 0.051 Uiso 1 1 calc R
H2B H 0.1150 0.0934 0.0429 0.051 Uiso 1 1 calc R
H2C H 0.2788 0.1805 0.1027 0.051 Uiso 1 1 calc R
C3 C 0.0358(4) 0.2089(4) -0.0986(2) 0.0475(9) Uani 1 1 d .
H3A H 0.0588 0.1442 -0.1465 0.057 Uiso 1 1 calc R
H3B H 0.0167 0.2831 -0.1253 0.057 Uiso 1 1 calc R
H3C H -0.0502 0.1651 -0.0874 0.057 Uiso 1 1 calc R
C4 C 0.2941(4) 0.3446(4) -0.0135(3) 0.0551(11) Uani 1 1 d .
H4A H 0.3302 0.2852 -0.0559 0.066 Uiso 1 1 calc R
H4B H 0.3710 0.3895 0.0517 0.066 Uiso 1 1 calc R
H4C H 0.2642 0.4115 -0.0456 0.066 Uiso 1 1 calc R
C5 C 0.1287(3) 0.2535(3) 0.3884(2) 0.0254(6) Uani 1 1 d .
C6 C 0.0391(3) 0.3455(3) 0.4179(2) 0.0327(7) Uani 1 1 d .
H6A H 0.0466 0.3540 0.4874 0.039 Uiso 1 1 calc R
H6B H -0.0624 0.3079 0.3739 0.039 Uiso 1 1 calc R
H6C H 0.0754 0.4338 0.4115 0.039 Uiso 1 1 calc R
C7 C 0.0753(4) 0.1144(3) 0.3987(2) 0.0370(8) Uani 1 1 d .
H7A H 0.0729 0.1234 0.4661 0.044 Uiso 1 1 calc R
H7B H 0.1412 0.0601 0.3871 0.044 Uiso 1 1 calc R
H7C H -0.0221 0.0709 0.3493 0.044 Uiso 1 1 calc R
C8 C 0.2885(3) 0.3099(3) 0.4560(2) 0.0332(7) Uani 1 1 d .
H8A H 0.2963 0.3284 0.5263 0.040 Uiso 1 1 calc R
H8B H 0.3290 0.3928 0.4437 0.040 Uiso 1 1 calc R
H8C H 0.3422 0.2445 0.4413 0.040 Uiso 1 1 calc R
C11 C -0.0570(3) 0.2869(3) 0.0959(2) 0.0234(6) Uani 1 1 d .
C12 C -0.0493(3) 0.2230(3) 0.1716(2) 0.0227(6) Uani 1 1 d .
C13 C -0.1769(3) 0.1502(3) 0.1746(2) 0.0285(7) Uani 1 1 d .
H13 H -0.1729 0.1054 0.2243 0.034 Uiso 1 1 calc R
C14 C -0.3097(3) 0.1422(3) 0.1058(2) 0.0342(7) Uani 1 1 d .
H14 H -0.3957 0.0919 0.1089 0.041 Uiso 1 1 calc R
C15 C -0.3189(3) 0.2063(3) 0.0331(2) 0.0362(8) Uani 1 1 d .
H15 H -0.4105 0.2008 -0.0135 0.043 Uiso 1 1 calc R
C16 C -0.1927(3) 0.2791(3) 0.0282(2) 0.0330(7) Uani 1 1 d .
H16 H -0.1987 0.3241 -0.0215 0.040 Uiso 1 1 calc R
C21 C 0.4210(3) 0.4285(2) 0.25978(19) 0.0209(6) Uani 1 1 d .
C22 C 0.4895(3) 0.3339(3) 0.2890(2) 0.0246(6) Uani 1 1 d .
H22 H 0.4367 0.2587 0.2999 0.030 Uiso 1 1 calc R
C23 C 0.6335(3) 0.3490(3) 0.3020(2) 0.0319(7) Uani 1 1 d .
H23 H 0.6807 0.2850 0.3228 0.038 Uiso 1 1 calc R
C24 C 0.7097(3) 0.4587(3) 0.2846(2) 0.0342(7) Uani 1 1 d .
H24 H 0.8089 0.4689 0.2929 0.041 Uiso 1 1 calc R
C25 C 0.6422(3) 0.5528(3) 0.2554(2) 0.0310(7) Uani 1 1 d .
H25 H 0.6951 0.6271 0.2437 0.037 Uiso 1 1 calc R
C26 C 0.4978(3) 0.5393(3) 0.2433(2) 0.0271(7) Uani 1 1 d .
H26 H 0.4515 0.6045 0.2240 0.032 Uiso 1 1 calc R
C31 C 0.2130(3) 0.5627(2) 0.3122(2) 0.0212(6) Uani 1 1 d .
C32 C 0.0831(3) 0.5982(3) 0.2845(2) 0.0244(6) Uani 1 1 d .
H32 H 0.0050 0.5446 0.2256 0.029 Uiso 1 1 calc R
C33 C 0.0685(3) 0.7126(3) 0.3437(2) 0.0299(7) Uani 1 1 d .
H33 H -0.0197 0.7377 0.3249 0.036 Uiso 1 1 calc R
C34 C 0.1816(3) 0.7901(3) 0.4298(2) 0.0298(7) Uani 1 1 d .
H34 H 0.1706 0.8673 0.4707 0.036 Uiso 1 1 calc R
C35 C 0.3105(3) 0.7552(3) 0.4563(2) 0.0338(7) Uani 1 1 d .
H35 H 0.3888 0.8096 0.5149 0.041 Uiso 1 1 calc R
C36 C 0.3267(3) 0.6412(3) 0.3981(2) 0.0270(7) Uani 1 1 d .
H36 H 0.4154 0.6170 0.4170 0.032 Uiso 1 1 calc R
S S 0.60808(8) -0.07769(7) 0.29728(5) 0.02882(19) Uani 1 1 d .
F51 F 0.3863(2) -0.00943(18) 0.19185(15) 0.0498(5) Uani 1 1 d .
F52 F 0.3935(2) -0.00186(19) 0.34058(15) 0.0527(6) Uani 1 1 d .
F53 F 0.3281(2) -0.19141(17) 0.22825(15) 0.0490(5) Uani 1 1 d .
O51 O 0.6246(3) -0.1430(2) 0.37396(17) 0.0458(6) Uani 1 1 d .
O52 O 0.6135(3) -0.1536(2) 0.20508(17) 0.0467(6) Uani 1 1 d .
O53 O 0.6868(2) 0.06114(19) 0.33066(16) 0.0380(6) Uani 1 1 d .
C50 C 0.4203(3) -0.0696(3) 0.2627(2) 0.0323(7) Uani 1 1 d .

loop_
_atom_site_aniso_label
_atom_site_aniso_U_11
_atom_site_aniso_U_22
_atom_site_aniso_U_33
_atom_site_aniso_U_23
_atom_site_aniso_U_13
_atom_site_aniso_U_12
P1 0.0300(4) 0.0235(4) 0.0186(4) 0.0081(3) 0.0073(3) 0.0086(3)
P2 0.0219(4) 0.0212(3) 0.0214(4) 0.0086(3) 0.0067(3) 0.0062(3)
P3 0.0200(4) 0.0190(3) 0.0184(4) 0.0051(3) 0.0057(3) 0.0058(3)
C1 0.0404(18) 0.0326(16) 0.0194(15) 0.0025(13) 0.0118(13) 0.0118(14)
C2 0.061(2) 0.0401(18) 0.0254(17) 0.0010(14) 0.0118(16) 0.0282(17)
C3 0.064(2) 0.053(2) 0.0205(17) 0.0046(15) 0.0092(16) 0.0203(18)
C4 0.071(3) 0.053(2) 0.049(2) 0.0050(19) 0.042(2) 0.013(2)
C5 0.0240(15) 0.0341(15) 0.0217(15) 0.0141(12) 0.0077(12) 0.0095(12)
C6 0.0330(17) 0.0459(18) 0.0251(16) 0.0144(14) 0.0132(13) 0.0147(14)
C7 0.0374(18) 0.0417(18) 0.0384(19) 0.0256(15) 0.0134(15) 0.0091(15)
C8 0.0317(17) 0.0458(18) 0.0214(15) 0.0142(14) 0.0056(13) 0.0097(14)
C11 0.0257(15) 0.0205(13) 0.0199(14) 0.0033(11) 0.0049(12) 0.0050(11)
C12 0.0214(14) 0.0205(13) 0.0198(14) -0.0007(11) 0.0032(11) 0.0056(11)
C13 0.0265(16) 0.0306(15) 0.0238(15) 0.0034(13) 0.0081(13) 0.0035(13)
C14 0.0249(16) 0.0370(17) 0.0323(18) 0.0004(14) 0.0078(13) 0.0038(13)
C15 0.0230(16) 0.0425(18) 0.0309(17) 0.0008(15) -0.0011(13) 0.0097(14)
C16 0.0346(18) 0.0348(16) 0.0220(16) 0.0051(13) 0.0015(13) 0.0097(14)
C21 0.0192(14) 0.0218(13) 0.0187(14) 0.0031(11) 0.0045(11) 0.0055(11)
C22 0.0258(15) 0.0211(13) 0.0289(16) 0.0086(12) 0.0115(12) 0.0060(12)
C23 0.0311(17) 0.0287(15) 0.0404(18) 0.0133(14) 0.0129(14) 0.0144(13)
C24 0.0248(16) 0.0361(16) 0.046(2) 0.0127(15) 0.0179(15) 0.0089(14)
C25 0.0280(16) 0.0287(15) 0.0403(18) 0.0144(14) 0.0161(14) 0.0047(13)
C26 0.0307(16) 0.0196(13) 0.0313(16) 0.0095(12) 0.0101(13) 0.0066(12)
C31 0.0251(15) 0.0201(13) 0.0215(14) 0.0077(11) 0.0108(12) 0.0072(11)
C32 0.0251(15) 0.0245(14) 0.0231(15) 0.0088(12) 0.0071(12) 0.0056(12)
C33 0.0356(18) 0.0304(15) 0.0328(17) 0.0132(13) 0.0180(14) 0.0157(13)
C34 0.0397(18) 0.0235(14) 0.0275(16) 0.0036(13) 0.0155(14) 0.0101(13)
C35 0.0366(18) 0.0316(16) 0.0243(16) -0.0011(13) 0.0072(14) 0.0049(14)
C36 0.0243(15) 0.0271(14) 0.0251(15) 0.0045(12) 0.0036(12) 0.0085(12)
S 0.0355(4) 0.0239(4) 0.0256(4) 0.0070(3) 0.0097(3) 0.0068(3)
F51 0.0579(13) 0.0437(11) 0.0447(12) 0.0223(10) 0.0042(10) 0.0180(10)
F52 0.0514(13) 0.0558(12) 0.0518(13) 0.0034(10) 0.0275(10) 0.0154(10)
F53 0.0400(11) 0.0364(10) 0.0525(13) 0.0099(9) 0.0025(9) -0.0056(9)
O51 0.0518(15) 0.0448(13) 0.0405(14) 0.0266(11) 0.0062(11) 0.0115(11)
O52 0.0645(17) 0.0400(12) 0.0384(14) 0.0034(11) 0.0235(12) 0.0219(12)
O53 0.0389(13) 0.0291(11) 0.0417(13) 0.0056(10) 0.0169(11) -0.0007(10)
C50 0.0381(18) 0.0250(15) 0.0322(17) 0.0094(13) 0.0095(14) 0.0085(13)

loop_
_atom_type_symbol
_atom_type_description
_atom_type_scat_dispersion_real
_atom_type_scat_dispersion_imag
_atom_type_scat_source
C C 0.0033 0.0016 'International Tables Vol C Tables 4.2.6.8 and 6.1.1.4'
H H 0.0000 0.0000 'International Tables Vol C Tables 4.2.6.8 and 6.1.1.4'
O O 0.0106 0.0060 'International Tables Vol C Tables 4.2.6.8 and 6.1.1.4'
F F 0.0171 0.0103 'International Tables Vol C Tables 4.2.6.8 and 6.1.1.4'
P P 0.1023 0.0942 'International Tables Vol C Tables 4.2.6.8 and 6.1.1.4'
S S 0.1246 0.1234 'International Tables Vol C Tables 4.2.6.8 and 6.1.1.4'

loop_
_geom_angle_atom_site_label_1
_geom_angle_atom_site_label_2
_geom_angle_atom_site_label_3
_geom_angle
C11 P1 C1 105.39(12)
C11 P1 P3 90.66(9)
C1 P1 P3 106.78(10)
C12 P2 C5 109.74(13)
C12 P2 P3 90.93(9)
C5 P2 P3 108.18(9)
C21 P3 C31 108.09(12)
C21 P3 P2 112.26(9)
C31 P3 P2 117.44(9)
C21 P3 P1 113.07(9)
C31 P3 P1 105.69(10)
P2 P3 P1 100.01(4)
C2 C1 C4 110.9(3)
C2 C1 C3 109.0(3)
C4 C1 C3 109.7(3)
C2 C1 P1 117.1(2)
C4 C1 P1 106.2(2)
C3 C1 P1 103.5(2)
C6 C5 C8 110.7(2)
C6 C5 C7 110.7(2)
C8 C5 C7 107.9(2)
C6 C5 P2 116.6(2)
C8 C5 P2 105.52(19)
C7 C5 P2 104.89(19)
C16 C11 C12 119.2(3)
C16 C11 P1 117.0(2)
C12 C11 P1 123.7(2)
C13 C12 C11 118.9(3)
C13 C12 P2 120.6(2)
C11 C12 P2 120.2(2)
C14 C13 C12 120.7(3)
C15 C14 C13 120.9(3)
C14 C15 C16 119.4(3)
C15 C16 C11 120.7(3)
C22 C21 C26 120.2(3)
C22 C21 P3 121.5(2)
C26 C21 P3 118.3(2)
C23 C22 C21 120.2(3)
C22 C23 C24 119.6(3)
C25 C24 C23 120.5(3)
C24 C25 C26 120.3(3)
C25 C26 C21 119.2(3)
C36 C31 C32 120.1(2)
C36 C31 P3 119.6(2)
C32 C31 P3 120.2(2)
C33 C32 C31 119.5(3)
C34 C33 C32 120.3(3)
C35 C34 C33 119.9(3)
C34 C35 C36 120.4(3)
C31 C36 C35 119.7(3)
O51 S O52 115.21(15)
O51 S O53 115.03(14)
O52 S O53 114.94(14)
O51 S C50 103.74(15)
O52 S C50 102.86(14)
O53 S C50 102.54(13)
F51 C50 F52 107.0(2)
F51 C50 F53 107.2(2)
F52 C50 F53 107.0(3)
F51 C50 S 111.8(2)
F52 C50 S 111.8(2)
F53 C50 S 111.8(2)

loop_
_geom_bond_atom_site_label_1
_geom_bond_atom_site_label_2
_geom_bond_distance
P1 C11 1.835(3)
P1 C1 1.901(3)
P1 P3 2.1993(11)
P2 C12 1.844(3)
P2 C5 1.891(3)
P2 P3 2.1933(10)
P3 C21 1.800(3)
P3 C31 1.810(3)
C1 C2 1.505(4)
C1 C4 1.529(4)
C1 C3 1.538(4)
C5 C6 1.523(4)
C5 C8 1.534(4)
C5 C7 1.536(4)
C11 C16 1.401(4)
C11 C12 1.413(4)
C12 C13 1.390(4)
C13 C14 1.385(4)
C14 C15 1.376(5)
C15 C16 1.391(4)
C21 C22 1.389(4)
C21 C26 1.398(4)
C22 C23 1.375(4)
C23 C24 1.392(4)
C24 C25 1.379(4)
C25 C26 1.383(4)
C31 C36 1.384(4)
C31 C32 1.392(4)
C32 C33 1.388(4)
C33 C34 1.381(4)
C34 C35 1.378(4)
C35 C36 1.386(4)
S O51 1.430(2)
S O52 1.434(2)
S O53 1.440(2)
S C50 1.823(3)
F51 C50 1.328(4)
F52 C50 1.335(3)
F53 C50 1.338(3)

loop_
_geom_torsion_atom_site_label_1
_geom_torsion_atom_site_label_2
_geom_torsion_atom_site_label_3
_geom_torsion_atom_site_label_4
_geom_torsion
C12 P2 P3 C21 -153.98(12)
C5 P2 P3 C21 94.87(13)
C12 P2 P3 C31 79.82(14)
C5 P2 P3 C31 -31.34(15)
C12 P2 P3 P1 -33.84(9)
C5 P2 P3 P1 -144.99(10)
C11 P1 P3 C21 150.71(13)
C1 P1 P3 C21 44.41(14)
C11 P1 P3 C31 -91.24(13)
C1 P1 P3 C31 162.46(13)
C11 P1 P3 P2 31.15(9)
C1 P1 P3 P2 -75.15(10)
C11 P1 C1 C2 -57.3(3)
P3 P1 C1 C2 38.2(3)
C11 P1 C1 C4 178.2(2)
P3 P1 C1 C4 -86.4(2)
C11 P1 C1 C3 62.7(2)
P3 P1 C1 C3 158.17(19)
C12 P2 C5 C6 -32.7(2)
P3 P2 C5 C6 65.1(2)
C12 P2 C5 C8 -155.99(19)
P3 P2 C5 C8 -58.2(2)
C12 P2 C5 C7 90.2(2)
P3 P2 C5 C7 -171.96(17)
C1 P1 C11 C16 -94.1(2)
P3 P1 C11 C16 158.3(2)
C1 P1 C11 C12 88.1(2)
P3 P1 C11 C12 -19.5(2)
C16 C11 C12 C13 2.1(4)
P1 C11 C12 C13 179.8(2)
C16 C11 C12 P2 175.6(2)
P1 C11 C12 P2 -6.7(3)
C5 P2 C12 C13 -48.5(2)
P3 P2 C12 C13 -158.3(2)
C5 P2 C12 C11 138.1(2)
P3 P2 C12 C11 28.4(2)
C11 C12 C13 C14 -1.2(4)
P2 C12 C13 C14 -174.6(2)
C12 C13 C14 C15 -0.2(4)
C13 C14 C15 C16 0.5(4)
C14 C15 C16 C11 0.6(4)
C12 C11 C16 C15 -1.9(4)
P1 C11 C16 C15 -179.7(2)
C31 P3 C21 C22 127.5(2)
P2 P3 C21 C22 -3.6(2)
P1 P3 C21 C22 -115.9(2)
C31 P3 C21 C26 -54.1(2)
P2 P3 C21 C26 174.79(18)
P1 P3 C21 C26 62.5(2)
C26 C21 C22 C23 0.2(4)
P3 C21 C22 C23 178.5(2)
C21 C22 C23 C24 -0.8(4)
C22 C23 C24 C25 0.7(4)
C23 C24 C25 C26 0.1(5)
C24 C25 C26 C21 -0.7(4)
C22 C21 C26 C25 0.6(4)
P3 C21 C26 C25 -177.8(2)
C21 P3 C31 C36 -26.5(3)
P2 P3 C31 C36 101.7(2)
P1 P3 C31 C36 -147.8(2)
C21 P3 C31 C32 156.0(2)
P2 P3 C31 C32 -75.8(2)
P1 P3 C31 C32 34.7(2)
C36 C31 C32 C33 -0.2(4)
P3 C31 C32 C33 177.4(2)
C31 C32 C33 C34 -0.5(4)
C32 C33 C34 C35 1.2(4)
C33 C34 C35 C36 -1.2(5)
C32 C31 C36 C35 0.1(4)
P3 C31 C36 C35 -177.4(2)
C34 C35 C36 C31 0.6(5)
O51 S C50 F51 179.28(19)
O52 S C50 F51 -60.4(2)
O53 S C50 F51 59.2(2)
O51 S C50 F52 59.3(2)
O52 S C50 F52 179.7(2)
O53 S C50 F52 -60.7(2)
O51 S C50 F53 -60.5(2)
O52 S C50 F53 59.9(2)
O53 S C50 F53 179.4(2)
